data_4503179
loop_
_publ_author_name
'Uno, Kenjiro'
'Ogawa, Yoshihiro'
'Nakamura, Naotake'

_publ_section_title
;
 Polymorphism of Long-Chain Alkane-\a,\w-Diols with an Even Number of
 Carbon Atoms
;
_journal_issue 2
_journal_name_full 'Crystal Growth &amp; Design'
_journal_page_first 592
_journal_paper_doi 10.1021/cg700729q
_journal_volume 8
_journal_year 2008
_chemical_absolute_configuration unk
_chemical_formula_moiety 'C20 H42 O2'
_chemical_formula_sum 'C20 H42 O2'
_chemical_formula_weight 314.54
_space_group_IT_number 4
_symmetry_cell_setting monoclinic
_symmetry_Int_Tables_number 4
_symmetry_space_group_name_Hall 'P 2yb'
_symmetry_space_group_name_H-M 'P 1 21 1'
_audit_creation_date 2007-07-24T05:26:42-00:00
_audit_creation_method 'WinGX routine CIF_UPDATE'
_cell_angle_alpha 90
_cell_angle_beta 93.47(2)
_cell_angle_gamma 90
_cell_formula_units_Z 2
_cell_length_a 5.058(3)
_cell_length_b 7.219(4)
_cell_length_c 27.746(2)
_cell_measurement_reflns_used 25
_cell_measurement_temperature 296(2)
_cell_measurement_theta_max 19.49
_cell_measurement_theta_min 10.10
_cell_volume 1011.3(8)
_computing_molecular_graphics 'Ortep-3 for Windows (Farrugia, 1997)'
_computing_publication_material 'WinGX publication routines (Farrugia, 1999)'
_computing_structure_refinement 'SHELXL-97 (Sheldrick, 1997)'
_computing_structure_solution 'SHELXS-86 (Sheldrick, 1986)'
_diffrn_measured_fraction_theta_full 0.989
_diffrn_measured_fraction_theta_max 0.99
_diffrn_measurement_device_type 'Rigaku AFC5R'
_diffrn_measurement_method \w
_diffrn_radiation_probe x-ray
_diffrn_radiation_type CuK\a
_diffrn_radiation_wavelength 1.54178
_diffrn_reflns_av_R_equivalents 0.0623
_diffrn_reflns_limit_h_max 6
_diffrn_reflns_limit_h_min -1
_diffrn_reflns_limit_k_max 0
_diffrn_reflns_limit_k_min -8
_diffrn_reflns_limit_l_max 33
_diffrn_reflns_limit_l_min -33
_diffrn_reflns_number 2780
_diffrn_reflns_theta_full 70.57
_diffrn_reflns_theta_max 70.57
_diffrn_reflns_theta_min 3.19
_diffrn_standards_decay_% 0.80
_diffrn_standards_interval_count 150
_diffrn_standards_number 3
_exptl_absorpt_coefficient_mu 0.481
_exptl_absorpt_correction_T_max 0.9915
_exptl_absorpt_correction_T_min 0.9071
_exptl_absorpt_correction_type psi-scan
_exptl_absorpt_process_details '(North et al., 1968)'
_exptl_crystal_colour colorless
_exptl_crystal_density_diffrn 1.033
_exptl_crystal_density_method 'not measured'
_exptl_crystal_description plate
_exptl_crystal_F_000 356
_exptl_crystal_size_max 0.50
_exptl_crystal_size_mid 0.30
_exptl_crystal_size_min 0.01
_refine_diff_density_max 0.114
_refine_diff_density_min -0.150
_refine_ls_extinction_method none
_refine_ls_goodness_of_fit_ref 0.960
_refine_ls_hydrogen_treatment mixed
_refine_ls_matrix_type full
_refine_ls_number_parameters 205
_refine_ls_number_reflns 2083
_refine_ls_number_restraints 3
_refine_ls_restrained_S_all 0.960
_refine_ls_R_factor_gt 0.0454
_refine_ls_shift/su_max <0.001
_refine_ls_structure_factor_coef Fsqd
_refine_ls_weighting_details 'calc w=1/[\s^2^(Fo^2^)+(0.0872P)^2^+0.0000P] where P=(Fo^2^+2Fc^2^)/3'
_refine_ls_weighting_scheme calc
_refine_ls_wR_factor_ref 0.159
_reflns_number_gt 1113
_reflns_number_total 2083
_reflns_threshold_expression >2sigma(I)
_cod_data_source_file cg700729q-file002.cif
_cod_data_source_block 6_Icosane-1,20-diol-II'
_cod_original_sg_symbol_H-M 'P 21'
_cod_database_code 4503179

loop_
_symmetry_equiv_pos_as_xyz
'x, y, z'
'-x, y+1/2, -z'

loop_
_atom_site_label
_atom_site_type_symbol
_atom_site_fract_x
_atom_site_fract_y
_atom_site_fract_z
_atom_site_U_iso_or_equiv
_atom_site_adp_type
_atom_site_occupancy
_atom_site_calc_flag
_atom_site_refinement_flags
O1 O 0.3715(5) 0.3836(6) 0.03744(7) 0.0585(7) Uani 1 d D
H1 H 0.388(8) 0.500(3) 0.0394(14) 0.088 Uiso 1 d D
O2 O 0.5573(5) 0.2645(5) 0.95322(6) 0.0684(8) Uani 1 d D
H2 H 0.503(7) 0.298(6) 0.9802(9) 0.103 Uiso 1 d D
C1 C 0.1058(6) 0.3275(6) 0.04255(9) 0.0615(13) Uani 1 d .
H1A H 0.0944 0.1941 0.0389 0.074 Uiso 1 calc R
H1B H -0.0062 0.3829 0.0168 0.074 Uiso 1 calc R
C2 C 0.0024(5) 0.3801(8) 0.08988(8) 0.0562(9) Uani 1 d .
H2A H -0.1827 0.345 0.0896 0.067 Uiso 1 calc R
H2B H 0.0114 0.5138 0.0931 0.067 Uiso 1 calc R
C3 C 0.1466(5) 0.2941(5) 0.13374(8) 0.0470(9) Uani 1 d .
H3A H 0.3343 0.3204 0.1329 0.056 Uiso 1 calc R
H3B H 0.1242 0.1607 0.1323 0.056 Uiso 1 calc R
C4 C 0.0488(5) 0.3648(6) 0.18084(8) 0.0474(8) Uani 1 d .
H4A H 0.0678 0.4985 0.1816 0.057 Uiso 1 calc R
H4B H -0.1385 0.337 0.1815 0.057 Uiso 1 calc R
C5 C 0.1892(5) 0.2856(5) 0.22575(8) 0.0446(8) Uani 1 d .
H5A H 0.3775 0.3095 0.2247 0.054 Uiso 1 calc R
H5B H 0.1645 0.1524 0.2257 0.054 Uiso 1 calc R
C6 C 0.0946(5) 0.3636(6) 0.27246(8) 0.0460(8) Uani 1 d .
H6A H 0.1202 0.4967 0.2724 0.055 Uiso 1 calc R
H6B H -0.094 0.3405 0.2733 0.055 Uiso 1 calc R
C7 C 0.2314(5) 0.2851(5) 0.31775(8) 0.0440(7) Uani 1 d .
H7A H 0.4202 0.3074 0.3169 0.053 Uiso 1 calc R
H7B H 0.2046 0.1521 0.318 0.053 Uiso 1 calc R
C8 C 0.1361(5) 0.3653(6) 0.36409(8) 0.0455(7) Uani 1 d .
H8A H 0.1643 0.4983 0.3639 0.055 Uiso 1 calc R
H8B H -0.053 0.344 0.3647 0.055 Uiso 1 calc R
C9 C 0.2712(5) 0.2859(5) 0.40973(8) 0.0457(8) Uani 1 d .
H9A H 0.4602 0.3078 0.4092 0.055 Uiso 1 calc R
H9B H 0.2437 0.1529 0.4099 0.055 Uiso 1 calc R
C10 C 0.1738(5) 0.3661(6) 0.45595(7) 0.0448(8) Uani 1 d .
H10A H 0.2012 0.4991 0.4558 0.054 Uiso 1 calc R
H10B H -0.0152 0.3442 0.4565 0.054 Uiso 1 calc R
C11 C 0.3087(5) 0.2868(5) 0.50154(8) 0.0457(8) Uani 1 d .
H11A H 0.4977 0.309 0.5011 0.055 Uiso 1 calc R
H11B H 0.2817 0.1538 0.5016 0.055 Uiso 1 calc R
C12 C 0.2110(5) 0.3666(6) 0.54786(7) 0.0449(7) Uani 1 d .
H12A H 0.2385 0.4996 0.5478 0.054 Uiso 1 calc R
H12B H 0.022 0.3447 0.5483 0.054 Uiso 1 calc R
C13 C 0.3460(5) 0.2865(5) 0.59343(8) 0.0444(8) Uani 1 d .
H13A H 0.5351 0.308 0.5929 0.053 Uiso 1 calc R
H13B H 0.3179 0.1536 0.5936 0.053 Uiso 1 calc R
C14 C 0.2482(5) 0.3673(6) 0.63957(7) 0.0457(7) Uani 1 d .
H14A H 0.0594 0.3448 0.6403 0.055 Uiso 1 calc R
H14B H 0.2752 0.5003 0.6394 0.055 Uiso 1 calc R
C15 C 0.3869(5) 0.2867(5) 0.68518(8) 0.0455(8) Uani 1 d .
H15A H 0.3586 0.1538 0.6854 0.055 Uiso 1 calc R
H15B H 0.5759 0.308 0.6843 0.055 Uiso 1 calc R
C16 C 0.2922(5) 0.3681(6) 0.73162(7) 0.0458(7) Uani 1 d .
H16A H 0.1035 0.3462 0.7327 0.055 Uiso 1 calc R
H16B H 0.32 0.5011 0.7314 0.055 Uiso 1 calc R
C17 C 0.4334(5) 0.2869(5) 0.77678(8) 0.0441(7) Uani 1 d .
H17A H 0.4049 0.154 0.7768 0.053 Uiso 1 calc R
H17B H 0.6221 0.308 0.7754 0.053 Uiso 1 calc R
C18 C 0.3443(5) 0.3662(6) 0.82388(8) 0.0458(7) Uani 1 d .
H18A H 0.3735 0.499 0.8242 0.055 Uiso 1 calc R
H18B H 0.1559 0.3448 0.8257 0.055 Uiso 1 calc R
C19 C 0.4907(5) 0.2809(5) 0.86775(8) 0.0475(8) Uani 1 d .
H19A H 0.4608 0.1482 0.8673 0.057 Uiso 1 calc R
H19B H 0.6791 0.3014 0.8656 0.057 Uiso 1 calc R
C20 C 0.4086(6) 0.3571(6) 0.91524(8) 0.0510(8) Uani 1 d .
H20A H 0.4427 0.4893 0.9169 0.061 Uiso 1 calc R
H20B H 0.2207 0.337 0.9182 0.061 Uiso 1 calc R

loop_
_atom_site_aniso_label
_atom_site_aniso_U_11
_atom_site_aniso_U_22
_atom_site_aniso_U_33
_atom_site_aniso_U_23
_atom_site_aniso_U_13
_atom_site_aniso_U_12
O1 0.0594(12) 0.0802(17) 0.0362(9) -0.0056(14) 0.0061(8) -0.0028(18)
O2 0.0841(17) 0.091(2) 0.0291(8) -0.0008(13) -0.0019(10) 0.0225(19)
C1 0.0559(17) 0.091(4) 0.0364(12) -0.0047(16) -0.0061(11) -0.002(2)
C2 0.0500(15) 0.082(3) 0.0362(12) 0.007(2) -0.0006(11) 0.004(2)
C3 0.0523(16) 0.057(2) 0.0314(11) -0.0007(14) 0.0045(10) 0.0048(19)
C4 0.0519(15) 0.057(2) 0.0337(11) 0.0028(18) 0.0037(10) -0.001(2)
C5 0.0537(16) 0.049(2) 0.0314(11) 0.0031(15) 0.0034(11) 0.0034(19)
C6 0.0542(15) 0.051(2) 0.0332(11) 0.0000(17) 0.0069(10) 0.004(2)
C7 0.0543(16) 0.044(2) 0.0330(11) 0.0001(15) 0.0012(11) -0.0006(19)
C8 0.0561(15) 0.049(2) 0.0318(11) -0.0007(17) 0.0053(10) 0.003(2)
C9 0.0578(17) 0.047(2) 0.0319(11) 0.0012(14) 0.0023(11) 0.0056(18)
C10 0.0542(15) 0.051(2) 0.0299(11) -0.0026(16) 0.0052(10) 0.003(2)
C11 0.0593(18) 0.0465(19) 0.0313(11) 0.0014(13) 0.0014(11) 0.0025(17)
C12 0.0543(15) 0.049(2) 0.0317(11) -0.0039(16) 0.0039(10) 0.005(2)
C13 0.0541(16) 0.047(2) 0.0324(11) 0.0024(14) 0.0022(11) 0.0034(19)
C14 0.0549(15) 0.052(2) 0.0307(11) -0.0009(17) 0.0040(10) 0.005(2)
C15 0.0530(16) 0.051(2) 0.0321(11) 0.0002(15) 0.0030(11) 0.0030(19)
C16 0.0541(15) 0.052(2) 0.0315(11) 0.0008(17) 0.0040(10) 0.004(2)
C17 0.0556(16) 0.047(2) 0.0295(11) 0.0011(14) 0.0034(11) 0.0026(19)
C18 0.0578(16) 0.0477(19) 0.0322(11) 0.0000(18) 0.0058(10) 0.001(2)
C19 0.0552(16) 0.056(2) 0.0315(11) -0.0015(16) 0.0026(11) 0.005(2)
C20 0.0656(17) 0.058(2) 0.0296(12) -0.0014(17) 0.0032(11) 0.004(2)

loop_
_atom_type_symbol
_atom_type_description
_atom_type_scat_dispersion_real
_atom_type_scat_dispersion_imag
_atom_type_scat_source
C C 0.0181 0 'International Tables Vol C Tables 4.2.6.8 and 6.1.1.4'
H H 0 0 'International Tables Vol C Tables 4.2.6.8 and 6.1.1.4'
O O 0.0492 0 'International Tables Vol C Tables 4.2.6.8 and 6.1.1.4'

loop_
_geom_angle_atom_site_label_1
_geom_angle_atom_site_label_2
_geom_angle_atom_site_label_3
_geom_angle
C1 O1 H1 112(3)
C20 O2 H2 110(3)
O1 C1 C2 113.6(3)
O1 C1 H1A 108.9
C2 C1 H1A 108.9
O1 C1 H1B 108.9
C2 C1 H1B 108.9
H1A C1 H1B 107.7
C1 C2 C3 115.2(3)
C1 C2 H2A 108.5
C3 C2 H2A 108.5
C1 C2 H2B 108.5
C3 C2 H2B 108.5
H2A C2 H2B 107.5
C2 C3 C4 112.9(3)
C2 C3 H3A 109
C4 C3 H3A 109
C2 C3 H3B 109
C4 C3 H3B 109
H3A C3 H3B 107.8
C5 C4 C3 115.1(3)
C5 C4 H4A 108.5
C3 C4 H4A 108.5
C5 C4 H4B 108.5
C3 C4 H4B 108.5
H4A C4 H4B 107.5
C4 C5 C6 114.1(3)
C4 C5 H5A 108.7
C6 C5 H5A 108.7
C4 C5 H5B 108.7
C6 C5 H5B 108.7
H5A C5 H5B 107.6
C7 C6 C5 114.9(3)
C7 C6 H6A 108.6
C5 C6 H6A 108.6
C7 C6 H6B 108.6
C5 C6 H6B 108.6
H6A C6 H6B 107.5
C6 C7 C8 114.2(3)
C6 C7 H7A 108.7
C8 C7 H7A 108.7
C6 C7 H7B 108.7
C8 C7 H7B 108.7
H7A C7 H7B 107.6
C9 C8 C7 114.5(3)
C9 C8 H8A 108.6
C7 C8 H8A 108.6
C9 C8 H8B 108.6
C7 C8 H8B 108.6
H8A C8 H8B 107.6
C8 C9 C10 114.2(3)
C8 C9 H9A 108.7
C10 C9 H9A 108.7
C8 C9 H9B 108.7
C10 C9 H9B 108.7
H9A C9 H9B 107.6
C11 C10 C9 114.2(2)
C11 C10 H10A 108.7
C9 C10 H10A 108.7
C11 C10 H10B 108.7
C9 C10 H10B 108.7
H10A C10 H10B 107.6
C10 C11 C12 114.3(2)
C10 C11 H11A 108.7
C12 C11 H11A 108.7
C10 C11 H11B 108.7
C12 C11 H11B 108.7
H11A C11 H11B 107.6
C13 C12 C11 114.1(2)
C13 C12 H12A 108.7
C11 C12 H12A 108.7
C13 C12 H12B 108.7
C11 C12 H12B 108.7
H12A C12 H12B 107.6
C12 C13 C14 113.8(3)
C12 C13 H13A 108.8
C14 C13 H13A 108.8
C12 C13 H13B 108.8
C14 C13 H13B 108.8
H13A C13 H13B 107.7
C13 C14 C15 113.4(3)
C13 C14 H14A 108.9
C15 C14 H14A 108.9
C13 C14 H14B 108.9
C15 C14 H14B 108.9
H14A C14 H14B 107.7
C16 C15 C14 113.8(3)
C16 C15 H15A 108.8
C14 C15 H15A 108.8
C16 C15 H15B 108.8
C14 C15 H15B 108.8
H15A C15 H15B 107.7
C15 C16 C17 113.1(3)
C15 C16 H16A 109
C17 C16 H16A 109
C15 C16 H16B 109
C17 C16 H16B 109
H16A C16 H16B 107.8
C18 C17 C16 114.5(3)
C18 C17 H17A 108.6
C16 C17 H17A 108.6
C18 C17 H17B 108.6
C16 C17 H17B 108.6
H17A C17 H17B 107.6
C19 C18 C17 112.4(3)
C19 C18 H18A 109.1
C17 C18 H18A 109.1
C19 C18 H18B 109.1
C17 C18 H18B 109.1
H18A C18 H18B 107.9
C20 C19 C18 113.9(3)
C20 C19 H19A 108.8
C18 C19 H19A 108.8
C20 C19 H19B 108.8
C18 C19 H19B 108.8
H19A C19 H19B 107.7
O2 C20 C19 108.3(3)
O2 C20 H20A 110
C19 C20 H20A 110
O2 C20 H20B 110
C19 C20 H20B 110
H20A C20 H20B 108.4

loop_
_geom_bond_atom_site_label_1
_geom_bond_atom_site_label_2
_geom_bond_distance
O1 C1 1.419(4)
O1 H1 0.847(19)
O2 C20 1.424(4)
O2 H2 0.846(19)
C1 C2 1.492(4)
C1 H1A 0.97
C1 H1B 0.97
C2 C3 1.513(4)
C2 H2A 0.97
C2 H2B 0.97
C3 C4 1.514(4)
C3 H3A 0.97
C3 H3B 0.97
C4 C5 1.509(4)
C4 H4A 0.97
C4 H4B 0.97
C5 C6 1.516(4)
C5 H5A 0.97
C5 H5B 0.97
C6 C7 1.508(4)
C6 H6A 0.97
C6 H6B 0.97
C7 C8 1.515(4)
C7 H7A 0.97
C7 H7B 0.97
C8 C9 1.515(4)
C8 H8A 0.97
C8 H8B 0.97
C9 C10 1.516(3)
C9 H9A 0.97
C9 H9B 0.97
C10 C11 1.513(3)
C10 H10A 0.97
C10 H10B 0.97
C11 C12 1.518(3)
C11 H11A 0.97
C11 H11B 0.97
C12 C13 1.515(4)
C12 H12A 0.97
C12 H12B 0.97
C13 C14 1.517(4)
C13 H13A 0.97
C13 H13B 0.97
C14 C15 1.525(4)
C14 H14A 0.97
C14 H14B 0.97
C15 C16 1.520(4)
C15 H15A 0.97
C15 H15B 0.97
C16 C17 1.522(4)
C16 H16A 0.97
C16 H16B 0.97
C17 C18 1.520(4)
C17 H17A 0.97
C17 H17B 0.97
C18 C19 1.517(4)
C18 H18A 0.97
C18 H18B 0.97
C19 C20 1.509(4)
C19 H19A 0.97
C19 H19B 0.97
C20 H20A 0.97
C20 H20B 0.97

loop_
_geom_hbond_atom_site_label_D
_geom_hbond_atom_site_label_H
_geom_hbond_atom_site_label_A
_geom_hbond_site_symmetry_A
_geom_hbond_distance_DH
_geom_hbond_distance_HA
_geom_hbond_distance_DA
_geom_hbond_angle_DHA
O1 H1 O2 2_656 0.847(19) 1.94(2) 2.783(5) 177(4)
O2 H2 O1 1_556 0.846(19) 1.87(2) 2.711(3) 176(4)

loop_
_geom_torsion_atom_site_label_1
_geom_torsion_atom_site_label_2
_geom_torsion_atom_site_label_3
_geom_torsion_atom_site_label_4
_geom_torsion
O1 C1 C2 C3 -62.2(5)
C1 C2 C3 C4 175.1(3)
C2 C3 C4 C5 -179.1(3)
C3 C4 C5 C6 177.9(3)
C4 C5 C6 C7 179.6(3)
C5 C6 C7 C8 179.6(3)
C6 C7 C8 C9 179.5(3)
C7 C8 C9 C10 -179.7(3)
C8 C9 C10 C11 -180.0(3)
C9 C10 C11 C12 -179.8(3)
C10 C11 C12 C13 179.8(3)
C11 C12 C13 C14 179.8(3)
C12 C13 C14 C15 -179.6(3)
C13 C14 C15 C16 179.4(3)
C14 C15 C16 C17 -179.7(3)
C15 C16 C17 C18 179.7(3)
C16 C17 C18 C19 180.0(3)
C17 C18 C19 C20 179.7(3)
C18 C19 C20 O2 179.3(3)

loop_
_cod_related_entry_id
_cod_related_entry_database
_cod_related_entry_code
1 ChemSpider 3347444
